data_7706536
loop_
_publ_author_name
'Kunz, Tanja'
'\,Sahin, Orhan'
'Schrenk, Claudio'
'Schnepf, Andreas'

_publ_section_title
;
 LiEC(SiMe<sub>3</sub>)<sub>3</sub> (E = Se, Te) as a new donor of
 chalcogen atoms for the generation of binary [(R<sub> <i>x</i>
 </sub>Ge<sub> <i>y</i> </sub>)E<sub> <i>z</i> </sub>] cage compounds with
 unique structural features.
;
_journal_issue 7
_journal_name_full 'Dalton transactions (Cambridge, England : 2003)'
_journal_page_first 2663
_journal_page_last 2670
_journal_paper_doi 10.1039/d0dt04280c
_journal_volume 50
_journal_year 2021
_chemical_formula_moiety 'C20 H56 Ge2 Si6 Te4'
_chemical_formula_sum 'C20 H56 Ge2 Si6 Te4'
_chemical_formula_weight 1120.76
_space_group_crystal_system orthorhombic
_space_group_IT_number 61
_space_group_name_Hall '-P 2ac 2ab'
_space_group_name_H-M_alt 'P b c a'
_atom_sites_solution_hydrogens geom
_atom_sites_solution_primary dual
_audit_creation_date 2019-02-14
_audit_creation_method
;
Olex2 1.2
(compiled 2018.05.29 svn.r3508 for OlexSys, GUI svn.r5506)
;
_audit_update_record
;
2020-12-11 deposited with the CCDC.	2021-01-20 downloaded from the CCDC.
;
_cell_angle_alpha 90
_cell_angle_beta 90
_cell_angle_gamma 90
_cell_formula_units_Z 4
_cell_length_a 13.4299(11)
_cell_length_b 11.7318(9)
_cell_length_c 23.8209(19)
_cell_measurement_reflns_used 9904
_cell_measurement_temperature 150
_cell_measurement_theta_max 23.727
_cell_measurement_theta_min 2.458
_cell_volume 3753.1(5)
_computing_cell_refinement 'SAINT V8.38A (?, 2016)'
_computing_data_reduction 'SAINT V8.38A (?, 2016)'
_computing_molecular_graphics 'Olex2 (Dolomanov et al., 2009)'
_computing_publication_material 'Olex2 (Dolomanov et al., 2009)'
_computing_structure_refinement 'ShelXL (Sheldrick, 2015)'
_computing_structure_solution 'ShelXT (Sheldrick, 2015)'
_diffrn_ambient_temperature 150.0
_diffrn_detector 'Bruker APEX2 area detector'
_diffrn_detector_area_resol_mean 7.9
_diffrn_detector_type 'CCD area detector'
_diffrn_measured_fraction_theta_full 1.000
_diffrn_measured_fraction_theta_max 0.998
_diffrn_measurement_device 'three-circle diffractometer'
_diffrn_measurement_device_type 'Bruker SMART APEX2 area detector'
_diffrn_measurement_method '\w and \f scans'
_diffrn_radiation_monochromator 'mirror optics'
_diffrn_radiation_probe x-ray
_diffrn_radiation_type MoK\a
_diffrn_radiation_wavelength 0.71073
_diffrn_reflns_av_R_equivalents 0.0829
_diffrn_reflns_av_unetI/netI 0.0223
_diffrn_reflns_Laue_measured_fraction_full 1.000
_diffrn_reflns_Laue_measured_fraction_max 0.998
_diffrn_reflns_limit_h_max 16
_diffrn_reflns_limit_h_min -16
_diffrn_reflns_limit_k_max 14
_diffrn_reflns_limit_k_min -14
_diffrn_reflns_limit_l_max 29
_diffrn_reflns_limit_l_min -29
_diffrn_reflns_number 118532
_diffrn_reflns_point_group_measured_fraction_full 1.000
_diffrn_reflns_point_group_measured_fraction_max 0.998
_diffrn_reflns_theta_full 25.242
_diffrn_reflns_theta_max 26.459
_diffrn_reflns_theta_min 2.286
_diffrn_source 'microfocus sealed X-ray tube'
_diffrn_source_type 'Incoatec I\ms'
_exptl_absorpt_coefficient_mu 4.852
_exptl_absorpt_correction_T_max 0.7454
_exptl_absorpt_correction_T_min 0.6306
_exptl_absorpt_correction_type multi-scan
_exptl_absorpt_process_details
'SADABS-2016/2 (Bruker,2016/2) was used for absorption correction. wR2(int) was 0.1281 before and 0.0634 after correction. The Ratio of minimum to maximum transmission is 0.8460. The \l/2 correction factor is Not present.'
_exptl_crystal_colour red
_exptl_crystal_colour_primary red
_exptl_crystal_density_diffrn 1.983
_exptl_crystal_description needle
_exptl_crystal_F_000 2128
_exptl_crystal_size_max 0.099
_exptl_crystal_size_mid 0.069
_exptl_crystal_size_min 0.067
_refine_diff_density_max 1.938
_refine_diff_density_min -1.229
_refine_diff_density_rms 0.165
_refine_ls_extinction_method none
_refine_ls_goodness_of_fit_ref 1.049
_refine_ls_hydrogen_treatment constr
_refine_ls_matrix_type full
_refine_ls_number_parameters 207
_refine_ls_number_reflns 3873
_refine_ls_number_restraints 30
_refine_ls_restrained_S_all 1.046
_refine_ls_R_factor_all 0.0608
_refine_ls_R_factor_gt 0.0492
_refine_ls_shift/su_max 0.001
_refine_ls_shift/su_mean 0.000
_refine_ls_structure_factor_coef Fsqd
_refine_ls_weighting_details 'w=1/[\s^2^(Fo^2^)+(0.0608P)^2^+33.6464P] where P=(Fo^2^+2Fc^2^)/3'
_refine_ls_weighting_scheme calc
_refine_ls_wR_factor_gt 0.1257
_refine_ls_wR_factor_ref 0.1342
_reflns_Friedel_coverage 0.000
_reflns_number_gt 3226
_reflns_number_total 3873
_reflns_threshold_expression 'I > 2\s(I)'
_cod_data_source_file d0dt04280c2.cif
_cod_data_source_block 53
_cod_depositor_comments 'Adding full bibliography for 7706536--7706539.cif.'
_cod_database_code 7706536
_shelx_shelxl_version_number 2014/7
_shelx_space_group_comment
;
The symmetry employed for this shelxl refinement is uniquely defined
by the following loop, which should always be used as a source of
symmetry information in preference to the above space-group names.
They are only intended as comments.
;
_olex2_refinement_description
;
1. Fixed Uiso
 At 1.5 times of:
  All C(H,H,H) groups, All C(H,H,H,H,H,H) groups, All Te(H) groups
2. Uiso/Uaniso restraints and constraints
C121 \\sim C221: within 2A with sigma of 0.01 and sigma for terminal atoms of
0.02
Uanis(C231) \\sim Ueq, Uanis(C131) \\sim Ueq: with sigma of 0.01 and sigma for
terminal atoms of 0.02
Uanis(C221) \\sim Ueq, Uanis(C121) \\sim Ueq: with sigma of 0.01 and sigma for
terminal atoms of 0.02
Uanis(C222) = Uanis(Te11)
Uanis(C132) = Uanis(Te12)
3. Others
 Fixed Sof: Te11(0.5) H11(0.5) Te12(0.5) H12(0.5) Ge1(0.5) Ge2(0.5) Si1(0.5)
 Si12(0.5) Si13(0.5) Si22(0.5) C121(0.5) H12A(0.5) H12B(0.5) H12C(0.5)
 C122(0.5) H12D(0.5) H12E(0.5) H12F(0.5) H12J(0.5) H12K(0.5) H12L(0.5)
 H12G(0.5) H12H(0.5) H12I(0.5) C131(0.5) H13A(0.5) H13B(0.5) H13C(0.5)
 C132(0.5) H13D(0.5) H13E(0.5) H13F(0.5) H13J(0.5) H13K(0.5) H13L(0.5)
 H13G(0.5) H13H(0.5) H13I(0.5) C221(0.5) H22A(0.5) H22B(0.5) H22C(0.5)
 C222(0.5) H22D(0.5) H22E(0.5) H22F(0.5) C231(0.5) H23A(0.5) H23B(0.5)
 H23C(0.5) C232(0.5) H23D(0.5) H23E(0.5) H23F(0.5)
4.a Me refined with riding coordinates:
 C111(H11A,H11B,H11C), C112(H11D,H11E,H11F), C113(H11G,H11H,H11I), C121(H12A,
 H12B,H12C), C122(H12D,H12E,H12F), C123(H12J,H12K,H12L), C123(H12G,H12H,H12I),
 C131(H13A,H13B,H13C), C132(H13D,H13E,H13F), C133(H13J,H13K,H13L), C133(H13G,
 H13H,H13I), C221(H22A,H22B,H22C), C222(H22D,H22E,H22F), C231(H23A,H23B,H23C),
 C232(H23D,H23E,H23F)
4.b Idealised tetrahedral OH refined as rotating group:
 Te11(H11), Te12(H12)
;
_olex2_submission_special_instructions 'No special instructions were received'

loop_
_space_group_symop_operation_xyz
'x, y, z'
'-x+1/2, -y, z+1/2'
'-x, y+1/2, -z+1/2'
'x+1/2, -y+1/2, -z'
'-x, -y, -z'
'x-1/2, y, -z-1/2'
'x, -y-1/2, z-1/2'
'-x-1/2, y-1/2, z'

loop_
_atom_site_label
_atom_site_type_symbol
_atom_site_fract_x
_atom_site_fract_y
_atom_site_fract_z
_atom_site_U_iso_or_equiv
_atom_site_adp_type
_atom_site_occupancy
_atom_site_site_symmetry_order
_atom_site_calc_flag
_atom_site_refinement_flags_posn
_atom_site_refinement_flags_adp
_atom_site_refinement_flags_occupancy
_atom_site_disorder_assembly
_atom_site_disorder_group
Te1 Te 0.36459(3) 0.54507(4) 0.51262(2) 0.03367(16) Uani 1 1 d . . . . .
Te11 Te 0.42142(8) 0.22366(8) 0.46882(4) 0.0404(3) Uani 0.5 1 d . . P A 1
H11 H 0.4122 0.1620 0.4860 0.061 Uiso 0.5 1 calc GR . P A 1
Te12 Te 0.56270(8) 0.63886(9) 0.62369(4) 0.0412(3) Uani 0.5 1 d . . P B 2
H12 H 0.5808 0.6191 0.6560 0.062 Uiso 0.5 1 calc GR . P B 2
Ge1 Ge 0.48471(9) 0.37781(11) 0.53898(5) 0.0225(3) Uani 0.5 1 d . . P A 1
Ge2 Ge 0.50520(9) 0.45973(10) 0.56750(5) 0.0199(3) Uani 0.5 1 d . . P B 2
Si1 Si 0.4847(3) 0.1897(3) 0.56577(14) 0.0264(7) Uani 0.5 1 d . . P A 2
Si11 Si 0.36176(13) 0.33636(16) 0.65135(8) 0.0304(4) Uani 1 1 d . . . . .
Si12 Si 0.5394(3) 0.1666(3) 0.61412(17) 0.0349(8) Uani 0.5 1 d . . P A 1
Si13 Si 0.5881(3) 0.4159(3) 0.65746(17) 0.0358(8) Uani 0.5 1 d . . P A 1
Si22 Si 0.5932(3) 0.3128(3) 0.66650(15) 0.0298(7) Uani 0.5 1 d . . P A 2
C1 C 0.4900(4) 0.3227(5) 0.6159(2) 0.0240(12) Uani 1 1 d . . . . .
C111 C 0.3521(6) 0.2407(7) 0.7148(3) 0.0410(16) Uani 1 1 d . . . . .
H11A H 0.4065 0.2579 0.7409 0.062 Uiso 1 1 calc R . . . .
H11B H 0.2881 0.2536 0.7336 0.062 Uiso 1 1 calc R . . . .
H11C H 0.3566 0.1609 0.7030 0.062 Uiso 1 1 calc R . . . .
C112 C 0.3361(5) 0.4859(6) 0.6763(3) 0.0373(15) Uani 1 1 d . . . . .
H11D H 0.3897 0.5105 0.7015 0.056 Uiso 1 1 calc R . . . .
H11E H 0.3327 0.5373 0.6439 0.056 Uiso 1 1 calc R . . . .
H11F H 0.2726 0.4876 0.6965 0.056 Uiso 1 1 calc R . . . .
C113 C 0.2563(5) 0.2984(6) 0.6043(3) 0.0386(16) Uani 1 1 d . . . . .
H11G H 0.2658 0.2208 0.5899 0.058 Uiso 1 1 calc R . . . .
H11H H 0.1937 0.3023 0.6253 0.058 Uiso 1 1 calc R . . . .
H11I H 0.2538 0.3520 0.5727 0.058 Uiso 1 1 calc R . . . .
C121 C 0.6411(18) 0.144(2) 0.5632(8) 0.040(5) Uani 0.5 1 d . U P A 1
H12A H 0.6187 0.1671 0.5257 0.060 Uiso 0.5 1 calc R . P A 1
H12B H 0.6988 0.1906 0.5740 0.060 Uiso 0.5 1 calc R . P A 1
H12C H 0.6600 0.0637 0.5628 0.060 Uiso 0.5 1 calc R . P A 1
C122 C 0.5923(18) 0.1199(18) 0.6839(9) 0.044(5) Uani 0.5 1 d . . P A 1
H12D H 0.5418 0.1295 0.7132 0.066 Uiso 0.5 1 calc R . P A 1
H12E H 0.6119 0.0396 0.6818 0.066 Uiso 0.5 1 calc R . P A 1
H12F H 0.6507 0.1665 0.6930 0.066 Uiso 0.5 1 calc R . P A 1
C123 C 0.4307(6) 0.0643(6) 0.5996(3) 0.0403(17) Uani 1 1 d . . . . .
H12J H 0.4689 0.0458 0.6334 0.061 Uiso 0.5 1 calc R . P A 2
H12K H 0.3615 0.0803 0.6099 0.061 Uiso 0.5 1 calc R . P A 2
H12L H 0.4328 -0.0003 0.5736 0.061 Uiso 0.5 1 calc R . P A 2
H12G H 0.3777 0.0776 0.6270 0.061 Uiso 0.5 1 calc R . P A 1
H12H H 0.4050 0.0778 0.5617 0.061 Uiso 0.5 1 calc R . P A 1
H12I H 0.4541 -0.0146 0.6026 0.061 Uiso 0.5 1 calc R . P A 1
C131 C 0.719(3) 0.382(2) 0.6382(15) 0.035(6) Uani 0.5 1 d . U P A 1
H13A H 0.7318 0.3011 0.6446 0.052 Uiso 0.5 1 calc R . P A 1
H13B H 0.7298 0.4004 0.5985 0.052 Uiso 0.5 1 calc R . P A 1
H13C H 0.7643 0.4279 0.6614 0.052 Uiso 0.5 1 calc R . P A 1
C132 C 0.5756(13) 0.5653(13) 0.6438(6) 0.0412(3) Uani 0.5 1 d . . P A 1
H13D H 0.5820 0.5792 0.6034 0.062 Uiso 0.5 1 calc R . P A 1
H13E H 0.5102 0.5914 0.6566 0.062 Uiso 0.5 1 calc R . P A 1
H13F H 0.6279 0.6070 0.6638 0.062 Uiso 0.5 1 calc R . P A 1
C133 C 0.5747(6) 0.4061(7) 0.7322(3) 0.0451(18) Uani 1 1 d . . . . .
H13J H 0.6319 0.3970 0.7574 0.068 Uiso 0.5 1 calc R . P A 2
H13K H 0.5689 0.4862 0.7210 0.068 Uiso 0.5 1 calc R . P A 2
H13L H 0.5139 0.3825 0.7518 0.068 Uiso 0.5 1 calc R . P A 2
H13G H 0.5805 0.3263 0.7439 0.068 Uiso 0.5 1 calc R . P A 1
H13H H 0.6270 0.4512 0.7505 0.068 Uiso 0.5 1 calc R . P A 1
H13I H 0.5093 0.4356 0.7432 0.068 Uiso 0.5 1 calc R . P A 1
C221 C 0.6164(17) 0.143(2) 0.5447(8) 0.037(4) Uani 0.5 1 d . U P A 2
H22A H 0.6565 0.1311 0.5785 0.055 Uiso 0.5 1 calc R . P A 2
H22B H 0.6128 0.0724 0.5231 0.055 Uiso 0.5 1 calc R . P A 2
H22C H 0.6472 0.2030 0.5217 0.055 Uiso 0.5 1 calc R . P A 2
C222 C 0.4093(13) 0.2130(12) 0.5061(7) 0.0404(3) Uani 0.5 1 d . . P A 2
H22D H 0.4338 0.2797 0.4856 0.061 Uiso 0.5 1 calc R . P A 2
H22E H 0.4118 0.1458 0.4817 0.061 Uiso 0.5 1 calc R . P A 2
H22F H 0.3404 0.2264 0.5180 0.061 Uiso 0.5 1 calc R . P A 2
C231 C 0.720(3) 0.3477(19) 0.6349(17) 0.037(6) Uani 0.5 1 d . U P A 2
H23A H 0.7714 0.3409 0.6640 0.055 Uiso 0.5 1 calc R . P A 2
H23B H 0.7345 0.2944 0.6043 0.055 Uiso 0.5 1 calc R . P A 2
H23C H 0.7194 0.4257 0.6203 0.055 Uiso 0.5 1 calc R . P A 2
C232 C 0.6077(19) 0.1655(17) 0.6951(11) 0.045(6) Uani 0.5 1 d . . P A 2
H23D H 0.6632 0.1640 0.7218 0.067 Uiso 0.5 1 calc R . P A 2
H23E H 0.5462 0.1429 0.7143 0.067 Uiso 0.5 1 calc R . P A 2
H23F H 0.6212 0.1125 0.6643 0.067 Uiso 0.5 1 calc R . P A 2

loop_
_atom_site_aniso_label
_atom_site_aniso_U_11
_atom_site_aniso_U_22
_atom_site_aniso_U_33
_atom_site_aniso_U_23
_atom_site_aniso_U_13
_atom_site_aniso_U_12
Te1 0.0336(3) 0.0337(3) 0.0337(3) 0.00975(18) 0.01115(17) 0.01149(18)
Te11 0.0519(6) 0.0289(5) 0.0403(6) -0.0005(4) -0.0073(4) -0.0055(4)
Te12 0.0526(6) 0.0407(5) 0.0304(5) -0.0031(4) -0.0044(4) -0.0085(4)
Ge1 0.0247(6) 0.0227(6) 0.0200(6) -0.0015(5) 0.0004(5) 0.0009(5)
Ge2 0.0224(6) 0.0184(6) 0.0188(6) 0.0000(5) -0.0010(4) 0.0006(4)
Si1 0.0326(17) 0.0198(16) 0.0268(17) 0.0003(13) 0.0030(14) -0.0005(13)
Si11 0.0319(9) 0.0323(9) 0.0271(9) -0.0008(7) 0.0016(7) -0.0009(7)
Si12 0.038(2) 0.0312(19) 0.036(2) 0.0036(16) 0.0037(16) 0.0038(16)
Si13 0.038(2) 0.037(2) 0.0329(19) -0.0015(16) -0.0067(16) 0.0007(16)
Si22 0.0277(17) 0.0298(19) 0.0321(19) 0.0029(15) -0.0070(14) -0.0005(14)
C1 0.030(3) 0.021(3) 0.021(3) 0.001(2) 0.001(2) 0.001(2)
C111 0.046(4) 0.043(4) 0.034(4) 0.009(3) 0.003(3) -0.001(3)
C112 0.040(4) 0.039(4) 0.033(4) -0.004(3) 0.006(3) 0.007(3)
C113 0.034(3) 0.046(4) 0.036(4) 0.000(3) -0.006(3) -0.009(3)
C121 0.050(10) 0.036(8) 0.034(10) -0.004(8) 0.000(8) 0.006(7)
C122 0.052(13) 0.044(13) 0.036(11) 0.019(10) 0.010(9) 0.014(10)
C123 0.054(4) 0.026(3) 0.041(4) 0.002(3) -0.004(3) -0.007(3)
C131 0.034(9) 0.028(13) 0.042(9) 0.010(10) -0.010(7) 0.012(11)
C132 0.0526(6) 0.0407(5) 0.0304(5) -0.0031(4) -0.0044(4) -0.0085(4)
C133 0.058(5) 0.046(4) 0.031(4) -0.006(3) -0.014(3) -0.002(4)
C221 0.061(11) 0.022(6) 0.028(10) -0.001(7) 0.006(8) 0.006(7)
C222 0.0519(6) 0.0289(5) 0.0403(6) -0.0005(4) -0.0073(4) -0.0055(4)
C231 0.037(9) 0.019(11) 0.054(11) 0.015(10) -0.005(8) 0.005(10)
C232 0.047(10) 0.040(12) 0.047(12) 0.025(10) -0.026(8) -0.004(10)

loop_
_atom_type_symbol
_atom_type_description
_atom_type_scat_dispersion_real
_atom_type_scat_dispersion_imag
_atom_type_scat_source
C C 0.0033 0.0016 'International Tables Vol C Tables 4.2.6.8 and 6.1.1.4'
H H 0.0000 0.0000 'International Tables Vol C Tables 4.2.6.8 and 6.1.1.4'
Ge Ge 0.1547 1.8001 'International Tables Vol C Tables 4.2.6.8 and 6.1.1.4'
Si Si 0.0817 0.0704 'International Tables Vol C Tables 4.2.6.8 and 6.1.1.4'
Te Te -0.5308 1.6751 'International Tables Vol C Tables 4.2.6.8 and 6.1.1.4'

loop_
_geom_angle_atom_site_label_1
_geom_angle_atom_site_label_2
_geom_angle_atom_site_label_3
_geom_angle
_geom_angle_site_symmetry_1
_geom_angle_site_symmetry_3
_geom_angle_publ_flag
Ge1 Te1 Ge1 83.79(4) 5_666 . ?
Ge2 Te1 Ge2 82.35(4) . 5_666 ?
Te1 Ge1 Te1 96.21(4) 5_666 . ?
Te1 Ge1 Te11 101.37(5) 5_666 . ?
Te11 Ge1 Te1 99.52(5) . . ?
C1 Ge1 Te1 119.89(18) . . ?
C1 Ge1 Te1 123.14(19) . 5_666 ?
C1 Ge1 Te11 112.66(18) . . ?
Te1 Ge2 Te1 97.65(4) . 5_666 ?
Te1 Ge2 Te12 99.73(5) . . ?
Te1 Ge2 Te12 101.29(5) 5_666 . ?
C1 Ge2 Te1 123.22(18) . . ?
C1 Ge2 Te1 118.60(18) . 5_666 ?
C1 Ge2 Te12 112.63(18) . . ?
C123 Si1 C1 112.7(3) . . ?
C123 Si1 C221 104.7(8) . . ?
C221 Si1 C1 110.5(7) . . ?
C222 Si1 C1 112.7(6) . . ?
C222 Si1 C123 104.6(6) . . ?
C222 Si1 C221 111.2(8) . . ?
C111 Si11 C1 111.3(3) . . ?
C112 Si11 C1 112.3(3) . . ?
C112 Si11 C111 106.7(3) . . ?
C113 Si11 C1 113.3(3) . . ?
C113 Si11 C111 106.8(3) . . ?
C113 Si11 C112 105.9(3) . . ?
C121 Si12 C1 113.5(9) . . ?
C121 Si12 C122 105.0(10) . . ?
C121 Si12 C123 110.8(8) . . ?
C122 Si12 C1 112.4(7) . . ?
C122 Si12 C123 105.3(7) . . ?
C123 Si12 C1 109.4(3) . . ?
C131 Si13 C1 112.9(10) . . ?
C132 Si13 C1 112.8(6) . . ?
C132 Si13 C131 104.5(10) . . ?
C132 Si13 C133 103.5(6) . . ?
C133 Si13 C1 113.3(4) . . ?
C133 Si13 C131 109.1(11) . . ?
C1 Si22 C133 113.5(3) . . ?
C1 Si22 C231 113.6(12) . . ?
C1 Si22 C232 112.0(7) . . ?
C231 Si22 C133 108.3(10) . . ?
C232 Si22 C133 104.0(9) . . ?
C232 Si22 C231 104.5(12) . . ?
Ge1 C1 Si12 107.8(3) . . ?
Ge1 C1 Si13 108.2(3) . . ?
Si1 C1 Ge2 107.1(3) . . ?
Si11 C1 Ge1 110.7(3) . . ?
Si11 C1 Ge2 106.2(3) . . ?
Si11 C1 Si1 107.5(3) . . ?
Si11 C1 Si12 113.1(3) . . ?
Si11 C1 Si13 109.2(3) . . ?
Si12 C1 Si13 107.6(3) . . ?
Si22 C1 Ge2 110.7(3) . . ?
Si22 C1 Si1 112.0(3) . . ?
Si22 C1 Si11 113.0(3) . . ?

loop_
_geom_bond_atom_site_label_1
_geom_bond_atom_site_label_2
_geom_bond_distance
_geom_bond_site_symmetry_2
_geom_bond_publ_flag
Te1 Ge1 2.6168(13) . ?
Te1 Ge1 2.5349(13) 5_666 ?
Te1 Ge2 2.5891(13) 5_666 ?
Te1 Ge2 2.5056(12) . ?
Te11 Ge1 2.6051(15) . ?
Te12 Ge2 2.6084(15) . ?
Ge1 Te1 2.5349(13) 5_666 ?
Ge1 C1 1.943(6) . ?
Ge2 Te1 2.5891(13) 5_666 ?
Ge2 C1 1.989(6) . ?
Si1 C1 1.965(7) . ?
Si1 C123 1.827(8) . ?
Si1 C221 1.92(2) . ?
Si1 C222 1.766(16) . ?
Si11 C1 1.925(6) . ?
Si11 C111 1.888(7) . ?
Si11 C112 1.884(7) . ?
Si11 C113 1.861(7) . ?
Si12 C1 1.948(7) . ?
Si12 C121 1.85(2) . ?
Si12 C122 1.89(2) . ?
Si12 C123 1.921(8) . ?
Si13 C1 1.979(7) . ?
Si13 C131 1.86(4) . ?
Si13 C132 1.791(16) . ?
Si13 C133 1.794(8) . ?
Si22 C1 1.842(7) . ?
Si22 C133 1.927(8) . ?
Si22 C231 1.91(4) . ?
Si22 C232 1.87(2) . ?
